data_2006218
loop_
_publ_author_name
'Parvez, Masood'
'Sabir, Aaliya P.'

_publ_section_title
;
 Chloropyramine Tetrachlorocuprate(II)
;
_journal_issue 6
_journal_name_full 'Acta Crystallographica Section C'
_journal_page_first 678
_journal_page_last 679
_journal_paper_doi 10.1107/S0108270197002060
_journal_volume 53
_journal_year 1997
_chemical_formula_analytical 'C16 H22 Cl5 Cu N3'
_chemical_formula_iupac '(C16 H22 Cl N3) [Cu1 Cl4]'
_chemical_formula_moiety 'C16 H22 Cl N3 2+, Cu Cl4 2-'
_chemical_formula_structural 'C16 H22 Cl N3 2+, Cu Cl4 2-'
_chemical_formula_sum 'C16 H22 Cl5 Cu N3'
_chemical_formula_weight 497.16
_space_group_IT_number 14
_symmetry_cell_setting monoclinic
_symmetry_space_group_name_Hall '-P 2yab'
_symmetry_space_group_name_H-M 'P 1 21/a 1'
_cell_angle_alpha 90
_cell_angle_beta 106.740(10)
_cell_angle_gamma 90
_cell_formula_units_Z 4
_cell_length_a 14.355(2)
_cell_length_b 7.836(2)
_cell_length_c 20.353(2)
_cell_measurement_reflns_used 25
_cell_measurement_temperature 296(2)
_cell_measurement_theta_max 20
_cell_measurement_theta_min 12
_cell_volume 2192.4(7)
_computing_cell_refinement 'MSC/AFC Diffractometer Control Software'
_computing_data_collection
;
MSC/AFC Diffractometer Control Software
(Molecular Structure Corporation, 1988)
;
_computing_data_reduction 'TEXSAN (Molecular Structure Corporation, 1994)'
_computing_publication_material TEXSAN
_computing_structure_refinement 'SHELXL93 (Sheldrick, 1993)'
_computing_structure_solution 'SAPI91 (Fan, 1991)'
_diffrn_ambient_temperature 296(2)
_diffrn_measurement_device 'Rigaku AFC-6S'
_diffrn_measurement_method \w/2\q
_diffrn_radiation_monochromator graphite
_diffrn_radiation_source 'fine-focus sealed tube'
_diffrn_radiation_type MoK\a
_diffrn_radiation_wavelength 0.71069
_diffrn_reflns_av_R_equivalents 0.0996
_diffrn_reflns_limit_h_max 17
_diffrn_reflns_limit_h_min 0
_diffrn_reflns_limit_k_max 9
_diffrn_reflns_limit_k_min 0
_diffrn_reflns_limit_l_max 23
_diffrn_reflns_limit_l_min -24
_diffrn_reflns_number 4211
_diffrn_reflns_theta_max 25
_diffrn_reflns_theta_min 2.0
_diffrn_standards_decay_% 0.44
_diffrn_standards_interval_count 200
_diffrn_standards_number 3
_exptl_absorpt_coefficient_mu 1.61
_exptl_absorpt_correction_T_max 0.923
_exptl_absorpt_correction_T_min 0.829
_exptl_absorpt_correction_type 'empirical (North, Phillips & Mathews, 1968) '
_exptl_absorpt_process_details '\y scans of 3 reflections'
_exptl_crystal_colour yellow
_exptl_crystal_density_diffrn 1.506
_exptl_crystal_density_method 'not measured'
_exptl_crystal_description needle
_exptl_crystal_F_000 1012
_exptl_crystal_size_max 0.60
_exptl_crystal_size_mid 0.10
_exptl_crystal_size_min 0.05
_refine_diff_density_max 0.40
_refine_diff_density_min -0.52
_refine_ls_extinction_method none
_refine_ls_goodness_of_fit_all 0.933
_refine_ls_goodness_of_fit_obs 0.907
_refine_ls_hydrogen_treatment 'H atoms riding, with C---H and N---H 0.95\%A'
_refine_ls_matrix_type full
_refine_ls_number_parameters 227
_refine_ls_number_reflns 3884
_refine_ls_number_restraints 0
_refine_ls_restrained_S_all 1.048
_refine_ls_restrained_S_obs 0.907
_refine_ls_R_factor_all 0.255
_refine_ls_R_factor_obs .041
_refine_ls_shift/esd_max 0.01
_refine_ls_shift/esd_mean 0.00
_refine_ls_structure_factor_coef Fsqd
_refine_ls_weighting_details 'w = 1/[\s^2^(Fo^2^)+(0.0684P)^2^] where P = (Fo^2^+2Fc^2^)/3'
_refine_ls_weighting_scheme calc
_refine_ls_wR_factor_all 0.212
_refine_ls_wR_factor_obs .099
_reflns_number_observed 1257
_reflns_number_total 3894
_reflns_observed_criterion F>4\sF
_cod_data_source_file fg1261.cif
_cod_data_source_block I
_cod_depositor_comments
;
The following automatic conversions were performed:

'_refine_ls_weighting_scheme' value 'calc w =
1/[\s^2^(Fo^2^)+(0.0684P)^2^] where P = (Fo^2^+2Fc^2^)/3' was changed
to 'calc'. New tag '_refine_ls_weighting_details' was created. The
value of the new tag was set to 'w = 1/[\s^2^(Fo^2^)+(0.0684P)^2^]
where P = (Fo^2^+2Fc^2^)/3'.

Automatic conversion script
Id: cif_fix_values 3143 2015-03-26 13:38:13Z robertas 
;
_cod_original_sg_symbol_H-M 'P 21/a'
_cod_database_code 2006218

loop_
_symmetry_equiv_pos_as_xyz
'x, y, z'
'1/2-x, 1/2+y, -z'
'-x, -y, -z'
'1/2+x, 1/2-y, z'

loop_
_atom_site_aniso_label
_atom_site_aniso_U_11
_atom_site_aniso_U_22
_atom_site_aniso_U_33
_atom_site_aniso_U_12
_atom_site_aniso_U_13
_atom_site_aniso_U_23
Cu1 .0370(7) .0381(8) .0412(8) -.0027(7) .0095(6) -.0028(7)
Cl1 .0341(13) .043(2) .057(2) .0018(13) .0128(12) -.0065(14)
Cl2 .0416(14) .037(2) .056(2) -.0049(13) .0032(13) .0026(14)
Cl3 .049(2) .080(2) .035(2) -.005(2) .0089(12) .000(2)
Cl4 .0427(15) .030(2) .080(2) .0011(13) .0154(14) .000(2)
Cl5 .078(2) .093(3) .056(2) .015(2) .001(2) -.035(2)
N1 .023(4) .046(6) .040(5) -.002(4) .010(4) -.002(4)
N2 .037(5) .045(5) .032(5) -.008(4) .007(4) .005(5)
N3 .044(5) .036(5) .028(5) -.003(4) .015(4) .007(4)
C1 .045(6) .045(7) .057(8) -.020(7) .026(6) -.022(7)
C2 .067(9) .044(8) .072(9) .008(7) .036(8) .020(7)
C3 .055(7) .051(7) .046(7) .011(7) .012(6) .017(7)
C4 .034(6) .056(8) .043(7) -.001(6) .012(5) .002(6)
C5 .030(6) .052(7) .028(6) .006(5) .007(5) .002(5)
C6 .043(6) .059(7) .031(6) -.022(6) .013(5) .011(6)
C7 .044(6) .036(6) .026(6) .000(5) .008(5) .007(5)
C8 .052(6) .050(7) .034(6) -.011(6) .018(5) -.005(6)
C9 .054(8) .057(8) .049(8) -.012(6) .024(6) -.007(7)
C10 .052(8) .052(8) .051(8) .006(7) -.005(6) -.004(6)
C11 .032(7) .069(9) .057(9) -.003(6) -.011(6) -.018(7)
C12 .041(7) .050(7) .052(8) .000(6) .014(6) .006(6)
C13 .034(5) .040(7) .042(6) .006(5) .018(5) .002(5)
C14 .034(6) .036(6) .047(7) .006(5) .017(5) .004(5)
C15 .070(8) .060(8) .051(7) -.002(7) .026(6) .003(7)
C16 .037(7) .058(8) .071(9) .011(6) .012(6) .011(7)

loop_
_atom_site_label
_atom_site_fract_x
_atom_site_fract_y
_atom_site_fract_z
_atom_site_U_iso_or_equiv
_atom_site_thermal_displace_type
_atom_site_calc_flag
_atom_site_refinement_flags
_atom_site_occupancy
_atom_site_disorder_group
_atom_site_type_symbol
Cu1 .40215(8) .4703(2) .17915(7) .0392(4) Uani d . 1 . Cu
Cl1 .2409(2) .4862(3) .13327(14) .0450(7) Uani d . 1 . Cl
Cl2 .4522(2) .7091(3) .13532(14) .0471(7) Uani d . 1 . Cl
Cl3 .5093(2) .4744(4) .28311(13) .0552(8) Uani d . 1 . Cl
Cl4 .4166(2) .1974(3) .1497(2) .0514(8) Uani d . 1 . Cl
Cl5 .4202(2) .3018(5) .5729(2) .0796(11) Uani d . 1 . Cl
N1 .1464(5) -.3153(11) .2482(4) .036(2) Uani d . 1 . N
H1 .1034(5) -.2422(11) .2161(4) .046(7) Uiso calc R 1 . H
N2 .2667(6) -.1013(11) .2648(4) .038(2) Uani d . 1 . N
N3 .1950(6) .0803(10) .0877(4) .035(2) Uani d . 1 . N
H3 .2362(6) .1751(10) .1048(4) .046(7) Uiso calc R 1 . H
C1 .1141(8) -.4724(14) .2591(6) .047(3) Uani d . 1 . C
H1A .0510(8) -.5080(14) .2332(6) .046(7) Uiso calc R 1 . H
C2 .1699(9) -.5781(15) .3059(6) .058(3) Uani d . 1 . C
H2 .1468(9) -.6874(15) .3142(6) .046(7) Uiso calc R 1 . H
C3 .2624(8) -.5229(15) .3420(6) .051(3) Uani d . 1 . C
H3A .3034(8) -.5955(15) .3754(6) .046(7) Uiso calc R 1 . H
C4 .2951(7) -.3673(14) .3303(5) .044(3) Uani d . 1 . C
H4 .3583(7) -.3319(14) .3561(5) .046(7) Uiso calc R 1 . H
C5 .2374(7) -.2571(14) .2808(5) .037(3) Uani d . 1 . C
C6 .3654(7) -.0427(14) .3007(5) .044(3) Uani d . 1 . C
H6A .3858(7) .0350(14) .2717(5) .046(7) Uiso calc R 1 . H
H6B .4081(7) -.1381(14) .3079(5) .046(7) Uiso calc R 1 . H
C7 .3763(7) .0428(13) .3688(5) .036(2) Uani d . 1 . C
C8 .3050(7) .0319(14) .4038(5) .044(3) Uani d . 1 . C
H8 .2466(7) -.0300(14) .3843(5) .046(7) Uiso calc R 1 . H
C9 .3201(8) .1102(15) .4655(6) .051(3) Uani d . 1 . C
H9 .2726(8) .1006(15) .4895(6) .046(7) Uiso calc R 1 . H
C10 .4019(8) .2018(15) .4934(6) .056(3) Uani d . 1 . C
C11 .4730(8) .2126(15) .4614(6) .058(3) Uani d . 1 . C
H11 .5315(8) .2728(15) .4822(6) .046(7) Uiso calc R 1 . H
C12 .4591(8) .1348(14) .3980(6) .047(3) Uani d . 1 . C
H12 .5074(8) .1453(14) .3747(6) .046(7) Uiso calc R 1 . H
C13 .2086(6) .0068(12) .2095(5) .037(3) Uani d . 1 . C
H13A .2297(6) .1219(12) .2172(5) .046(7) Uiso calc R 1 . H
H13B .1421(6) .0020(12) .2086(5) .046(7) Uiso calc R 1 . H
C14 .2196(7) -.0550(13) .1407(5) .038(3) Uani d . 1 . C
H14A .2848(7) -.0911(13) .1469(5) .046(7) Uiso calc R 1 . H
H14B .1783(7) -.1505(13) .1254(5) .046(7) Uiso calc R 1 . H
C15 .2162(8) .0213(15) .0248(6) .058(3) Uani d . 1 . C
H15A .2001(8) .1088(15) -.0089(6) .046(7) Uiso calc R 1 . H
H15B .1787(8) -.0776(15) .0079(6) .046(7) Uiso calc R 1 . H
H15C .2834(8) -.0053(15) .0348(6) .046(7) Uiso calc R 1 . H
C16 .0928(7) .1402(14) .0732(6) .056(3) Uani d . 1 . C
H16A .0813(7) .1770(14) .1147(6) .046(7) Uiso calc R 1 . H
H16B .0497(7) .0493(14) .0541(6) .046(7) Uiso calc R 1 . H
H16C .0820(7) .2325(14) .0417(6) .046(7) Uiso calc R 1 . H

loop_
_atom_type_symbol
_atom_type_description
_atom_type_scat_dispersion_real
_atom_type_scat_dispersion_imag
_atom_type_scat_source
C C .0033 .0016 'International Tables Vol C Tables 4.2.6.8 and 6.1.1.4'
H H .0000 .0000 'International Tables Vol C Tables 4.2.6.8 and 6.1.1.4'
N N .0061 .0033 'International Tables Vol C Tables 4.2.6.8 and 6.1.1.4'
Cl Cl .1484 .1585 'International Tables Vol C Tables 4.2.6.8 and 6.1.1.4'
Cu Cu .3201 1.2651 'International Tables Vol C Tables 4.2.6.8 and 6.1.1.4'

loop_
_geom_angle_atom_site_label_1
_geom_angle_atom_site_label_2
_geom_angle_atom_site_label_3
_geom_angle
_geom_angle_publ_flag
Cl3 Cu1 Cl1 138.06(12) yes
Cl3 Cu1 Cl4 100.11(12) yes
Cl1 Cu1 Cl4 96.08(11) yes
Cl3 Cu1 Cl2 98.68(11) yes
Cl1 Cu1 Cl2 101.29(11) yes
Cl4 Cu1 Cl2 127.87(12) yes
C1 N1 C5 123.3(9) yes
C5 N2 C13 123.8(8) yes
C5 N2 C6 118.8(8) yes
C13 N2 C6 117.2(8) yes
C15 N3 C14 110.0(8) yes
C15 N3 C16 111.4(8) yes
C14 N3 C16 112.6(7) yes
C2 C1 N1 121.0(10) no
C1 C2 C3 117.9(11) no
C4 C3 C2 121.0(11) no
C3 C4 C5 121.3(10) no
N2 C5 N1 120.2(9) no
N2 C5 C4 124.4(9) no
N1 C5 C4 115.4(9) no
N2 C6 C7 115.2(8) yes
C12 C7 C8 118.6(10) no
C12 C7 C6 118.7(9) no
C8 C7 C6 122.7(9) no
C9 C8 C7 119.6(10) no
C8 C9 C10 121.0(11) no
C9 C10 C11 120.8(11) no
C9 C10 Cl5 120.4(10) no
C11 C10 Cl5 118.8(9) no
C10 C11 C12 119.3(11) no
C7 C12 C11 120.6(10) no
N2 C13 C14 109.5(8) yes
N3 C14 C13 111.9(8) yes

loop_
_geom_bond_atom_site_label_1
_geom_bond_atom_site_label_2
_geom_bond_site_symmetry_2
_geom_bond_distance
_geom_bond_publ_flag
Cu1 Cl3 . 2.229(3) yes
Cu1 Cl1 . 2.237(3) yes
Cu1 Cl4 . 2.246(3) yes
Cu1 Cl2 . 2.276(3) yes
Cl5 C10 . 1.749(12) yes
N1 C1 . 1.356(12) yes
N1 C5 . 1.362(11) yes
N2 C5 . 1.361(12) yes
N2 C13 . 1.463(11) yes
N2 C6 . 1.468(11) yes
N3 C15 . 1.473(12) yes
N3 C14 . 1.481(11) yes
N3 C16 . 1.488(11) yes
C1 C2 . 1.340(14) no
C2 C3 . 1.389(15) no
C3 C4 . 1.352(14) no
C4 C5 . 1.402(13) no
C6 C7 . 1.506(13) yes
C7 C12 . 1.371(13) no
C7 C8 . 1.408(13) no
C8 C9 . 1.359(14) no
C9 C10 . 1.353(15) no
C10 C11 . 1.363(15) no
C11 C12 . 1.388(15) no
C13 C14 . 1.533(12) yes
